data_2204149
loop_
_publ_author_name
'Gen\,c, Sad\?ik'
'Dege, Necmi'
'\,Cetin, Ahmet'
'Cans\?iz, Ahmet'
'\,Sekerci, Memet'
'Din\,cer, Muharrem'

_publ_section_title
;
 3-(2-Hydroxyphenyl)-4-phenyl-1<i>H</i>-1,2,4-triazole-5(4<i>H</i>)-thione
;
_journal_issue 9
_journal_name_full 'Acta Crystallographica Section E'
_journal_page_first o1580
_journal_page_last o1582
_journal_paper_doi 10.1107/S1600536804020367
_journal_volume 60
_journal_year 2004
_chemical_formula_iupac 'C14 H11 N3 O S'
_chemical_formula_moiety 'C14 H11 N3 O S'
_chemical_formula_structural 'C14 H11 N3 O S'
_chemical_formula_sum 'C14 H11 N3 O S'
_chemical_formula_weight 269.32
_chemical_name_systematic
;
3-(2-Hydroxyphenyl)-4-phenyl-1H-1,2,4-triazole-5(4H)-thione
;
_space_group_IT_number 14
_symmetry_cell_setting monoclinic
_symmetry_space_group_name_Hall '-P 2ybc'
_symmetry_space_group_name_H-M 'P 1 21/c 1'
_atom_sites_solution_hydrogens geom
_atom_sites_solution_primary direct
_atom_sites_solution_secondary difmap
_audit_creation_method SHELXL-97
_cell_angle_alpha 90.00
_cell_angle_beta 103.441(6)
_cell_angle_gamma 90.00
_cell_formula_units_Z 4
_cell_length_a 5.7333(4)
_cell_length_b 19.1695(16)
_cell_length_c 11.6547(8)
_cell_measurement_reflns_used 26084
_cell_measurement_temperature 293(2)
_cell_measurement_theta_max 27.74
_cell_measurement_theta_min 1.80
_cell_volume 1245.82(16)
_computing_cell_refinement X-AREA
_computing_data_collection 'X-AREA (Stoe & Cie, 2002)'
_computing_data_reduction 'X-RED (Stoe & Cie, 2002)'
_computing_molecular_graphics 'ORTEP-3 for Windows (Farrugia, 1997) and PLATON (Spek, 1997)'
_computing_publication_material 'WinGX (Farrugia, 1999)'
_computing_structure_refinement 'SHELXL97 (Sheldrick, 1997)'
_computing_structure_solution 'SHELXS97 (Sheldrick, 1997)'
_diffrn_ambient_temperature 150
_diffrn_detector_area_resol_mean 6.67
_diffrn_measured_fraction_theta_full 0.986
_diffrn_measured_fraction_theta_max 0.986
_diffrn_measurement_device_type 'Stoe IPDS-2'
_diffrn_measurement_method \w
_diffrn_radiation_monochromator 'plane graphite'
_diffrn_radiation_source 'fine-focus sealed tube'
_diffrn_radiation_type 'Mo K\a'
_diffrn_radiation_wavelength 0.71073
_diffrn_reflns_av_R_equivalents 0.0607
_diffrn_reflns_av_sigmaI/netI 0.0347
_diffrn_reflns_limit_h_max 7
_diffrn_reflns_limit_h_min -7
_diffrn_reflns_limit_k_max 24
_diffrn_reflns_limit_k_min -24
_diffrn_reflns_limit_l_max 14
_diffrn_reflns_limit_l_min -14
_diffrn_reflns_number 16413
_diffrn_reflns_theta_full 27.42
_diffrn_reflns_theta_max 27.42
_diffrn_reflns_theta_min 2.09
_diffrn_standards_decay_% 0
_diffrn_standards_interval_count 0
_diffrn_standards_number 0
_exptl_absorpt_coefficient_mu 0.254
_exptl_absorpt_correction_T_max 0.9810
_exptl_absorpt_correction_T_min 0.8890
_exptl_absorpt_correction_type integration
_exptl_absorpt_process_details '(X-RED32; Stoe & Cie, 2002)'
_exptl_crystal_colour colourless
_exptl_crystal_density_diffrn 1.436
_exptl_crystal_density_method 'not measured'
_exptl_crystal_description rod
_exptl_crystal_F_000 560
_exptl_crystal_size_max 0.760
_exptl_crystal_size_mid 0.327
_exptl_crystal_size_min 0.090
_refine_diff_density_max 0.178
_refine_diff_density_min -0.297
_refine_ls_extinction_method none
_refine_ls_goodness_of_fit_ref 1.057
_refine_ls_hydrogen_treatment constr
_refine_ls_matrix_type full
_refine_ls_number_parameters 173
_refine_ls_number_reflns 2800
_refine_ls_number_restraints 0
_refine_ls_restrained_S_all 1.057
_refine_ls_R_factor_all 0.0534
_refine_ls_R_factor_gt 0.0384
_refine_ls_shift/su_max <0.001
_refine_ls_shift/su_mean 0.000
_refine_ls_structure_factor_coef Fsqd
_refine_ls_weighting_details 'calc w = 1/[\s^2^(Fo^2^)+(0.0489P)^2^+0.1859P] where P = (Fo^2^+2Fc^2^)/3'
_refine_ls_weighting_scheme calc
_refine_ls_wR_factor_gt 0.0894
_refine_ls_wR_factor_ref 0.0942
_reflns_number_gt 2202
_reflns_number_total 2800
_reflns_threshold_expression I>2\s(I)
_cod_data_source_file ci6428.cif
_cod_data_source_block III
_cod_original_sg_symbol_H-M 'P 21/c'
_cod_database_code 2204149
_cod_database_fobs_code 2204149

loop_
_symmetry_equiv_pos_as_xyz
'x, y, z'
'-x, y+1/2, -z+1/2'
'-x, -y, -z'
'x, -y-1/2, z-1/2'

loop_
_atom_site_label
_atom_site_fract_x
_atom_site_fract_y
_atom_site_fract_z
_atom_site_U_iso_or_equiv
_atom_site_adp_type
_atom_site_calc_flag
_atom_site_refinement_flags
_atom_site_occupancy
_atom_site_type_symbol
S1 -0.00798(7) 0.38077(2) 0.01744(4) 0.02773(12) Uani d . 1 S
O1 0.9997(2) 0.52786(6) 0.25363(11) 0.0332(3) Uani d . 1 O
H1 0.8633 0.5333 0.2132 0.050 Uiso calc R 1 H
N1 0.4259(2) 0.38452(7) 0.17926(12) 0.0236(3) Uani d . 1 N
N2 0.3222(2) 0.48210(7) 0.09392(13) 0.0282(3) Uani d . 1 N
H2N 0.2457 0.5133 0.0468 0.034 Uiso calc R 1 H
N3 0.5337(3) 0.49471(7) 0.17365(14) 0.0285(3) Uani d . 1 N
C1 1.0027(3) 0.47291(9) 0.32766(15) 0.0274(3) Uani d . 1 C
C2 1.2114(3) 0.46420(9) 0.41482(16) 0.0325(4) Uani d . 1 C
H2 1.3403 0.4941 0.4178 0.039 Uiso calc R 1 H
C3 1.2294(3) 0.41162(10) 0.49706(17) 0.0346(4) Uani d . 1 C
H3 1.3704 0.4062 0.5548 0.042 Uiso calc R 1 H
C4 1.0381(3) 0.36672(10) 0.49405(16) 0.0327(4) Uani d . 1 C
H4 1.0490 0.3321 0.5510 0.039 Uiso calc R 1 H
C5 0.8321(3) 0.37366(9) 0.40633(15) 0.0282(4) Uani d . 1 C
H5 0.7045 0.3434 0.4044 0.034 Uiso calc R 1 H
C6 0.8113(3) 0.42585(8) 0.31963(15) 0.0252(3) Uani d . 1 C
C7 0.5957(3) 0.43467(8) 0.22568(15) 0.0248(3) Uani d . 1 C
C8 0.2461(3) 0.41614(8) 0.09656(14) 0.0248(3) Uani d . 1 C
C9 0.4351(3) 0.31121(8) 0.20753(15) 0.0246(3) Uani d . 1 C
C10 0.6111(3) 0.27048(9) 0.17769(16) 0.0299(4) Uani d . 1 C
H10 0.7125 0.2889 0.1336 0.036 Uiso calc R 1 H
C11 0.6331(3) 0.20157(9) 0.21495(18) 0.0364(4) Uani d . 1 C
H11 0.7507 0.1733 0.1963 0.044 Uiso calc R 1 H
C12 0.4798(3) 0.17501(10) 0.27999(19) 0.0402(5) Uani d . 1 C
H12 0.4968 0.1290 0.3059 0.048 Uiso calc R 1 H
C13 0.3019(4) 0.21613(10) 0.30682(18) 0.0381(4) Uani d . 1 C
H13 0.1982 0.1976 0.3495 0.046 Uiso calc R 1 H
C14 0.2783(3) 0.28490(9) 0.27015(16) 0.0303(4) Uani d . 1 C
H14 0.1585 0.3129 0.2874 0.036 Uiso calc R 1 H

loop_
_atom_site_aniso_label
_atom_site_aniso_U_11
_atom_site_aniso_U_22
_atom_site_aniso_U_33
_atom_site_aniso_U_12
_atom_site_aniso_U_13
_atom_site_aniso_U_23
S1 0.0274(2) 0.0235(2) 0.0295(2) -0.00014(15) 0.00088(16) 0.00092(16)
O1 0.0330(6) 0.0299(6) 0.0346(7) -0.0056(5) 0.0038(5) 0.0043(5)
N1 0.0239(6) 0.0194(6) 0.0262(7) 0.0002(5) 0.0030(5) 0.0010(5)
N2 0.0258(7) 0.0220(7) 0.0338(8) 0.0010(5) 0.0009(6) 0.0042(6)
N3 0.0260(7) 0.0230(7) 0.0343(8) 0.0002(5) 0.0020(6) 0.0008(5)
C1 0.0292(8) 0.0259(8) 0.0275(9) -0.0011(6) 0.0075(7) -0.0032(6)
C2 0.0288(8) 0.0352(10) 0.0325(10) -0.0051(7) 0.0050(7) -0.0038(7)
C3 0.0301(9) 0.0410(10) 0.0291(9) 0.0002(7) -0.0006(7) -0.0028(7)
C4 0.0349(9) 0.0334(9) 0.0281(9) 0.0013(7) 0.0040(7) 0.0031(7)
C5 0.0284(8) 0.0281(8) 0.0272(9) 0.0000(7) 0.0044(7) -0.0001(7)
C6 0.0249(8) 0.0241(8) 0.0261(8) 0.0016(6) 0.0047(6) -0.0020(6)
C7 0.0247(8) 0.0215(7) 0.0287(8) -0.0004(6) 0.0072(7) -0.0015(6)
C8 0.0258(8) 0.0240(8) 0.0247(8) 0.0021(6) 0.0063(7) 0.0015(6)
C9 0.0268(8) 0.0193(7) 0.0257(8) -0.0005(6) 0.0017(6) 0.0010(6)
C10 0.0293(8) 0.0258(8) 0.0341(9) -0.0004(7) 0.0061(7) -0.0006(7)
C11 0.0334(9) 0.0229(8) 0.0484(11) 0.0031(7) 0.0006(8) -0.0013(7)
C12 0.0411(10) 0.0250(9) 0.0465(12) -0.0045(8) -0.0065(9) 0.0092(8)
C13 0.0386(10) 0.0357(10) 0.0377(10) -0.0092(8) 0.0044(8) 0.0101(8)
C14 0.0279(8) 0.0314(9) 0.0308(9) -0.0025(7) 0.0055(7) 0.0022(7)

loop_
_atom_type_symbol
_atom_type_description
_atom_type_scat_dispersion_real
_atom_type_scat_dispersion_imag
_atom_type_scat_source
C C 0.0033 0.0016 'International Tables Vol C Tables 4.2.6.8 and 6.1.1.4'
H H 0.0000 0.0000 'International Tables Vol C Tables 4.2.6.8 and 6.1.1.4'
N N 0.0061 0.0033 'International Tables Vol C Tables 4.2.6.8 and 6.1.1.4'
O O 0.0106 0.0060 'International Tables Vol C Tables 4.2.6.8 and 6.1.1.4'
S S 0.1246 0.1234 'International Tables Vol C Tables 4.2.6.8 and 6.1.1.4'

loop_
_geom_angle_atom_site_label_1
_geom_angle_atom_site_label_2
_geom_angle_atom_site_label_3
_geom_angle
_geom_angle_publ_flag
C1 O1 H1 109.5 ?
C8 N1 C7 108.15(13) ?
C8 N1 C9 124.78(13) ?
C7 N1 C9 127.03(14) yes
C8 N2 N3 113.16(14) ?
C8 N2 H2N 123.4 ?
N3 N2 H2N 123.4 ?
C7 N3 N2 105.15(13) ?
O1 C1 C2 116.09(15) ?
O1 C1 C6 124.05(16) yes
C2 C1 C6 119.86(16) ?
C3 C2 C1 120.64(16) ?
C3 C2 H2 119.7 ?
C1 C2 H2 119.7 ?
C2 C3 C4 120.32(17) ?
C2 C3 H3 119.8 ?
C4 C3 H3 119.8 ?
C5 C4 C3 119.68(17) ?
C5 C4 H4 120.2 ?
C3 C4 H4 120.2 ?
C4 C5 C6 121.09(16) ?
C4 C5 H5 119.5 ?
C6 C5 H5 119.5 ?
C1 C6 C5 118.28(16) ?
C1 C6 C7 119.19(15) ?
C5 C6 C7 122.47(15) yes
N3 C7 N1 109.77(15) ?
N3 C7 C6 122.71(15) yes
N1 C7 C6 127.50(15) yes
N2 C8 N1 103.69(14) ?
N2 C8 S1 127.96(13) yes
N1 C8 S1 128.36(12) yes
C14 C9 C10 122.05(15) ?
C14 C9 N1 118.95(14) ?
C10 C9 N1 118.86(14) ?
C9 C10 C11 118.52(16) ?
C9 C10 H10 120.7 ?
C11 C10 H10 120.7 ?
C12 C11 C10 119.91(17) ?
C12 C11 H11 120.0 ?
C10 C11 H11 120.0 ?
C13 C12 C11 120.68(17) ?
C13 C12 H12 119.7 ?
C11 C12 H12 119.7 ?
C12 C13 C14 119.92(17) ?
C12 C13 H13 120.0 ?
C14 C13 H13 120.0 ?
C9 C14 C13 118.88(17) ?
C9 C14 H14 120.6 ?
C13 C14 H14 120.6 ?

loop_
_geom_bond_atom_site_label_1
_geom_bond_atom_site_label_2
_geom_bond_distance
_geom_bond_publ_flag
S1 C8 1.6757(17) yes
O1 C1 1.359(2) yes
O1 H1 0.82 ?
N1 C8 1.377(2) yes
N1 C7 1.385(2) yes
N1 C9 1.442(2) yes
N2 C8 1.340(2) yes
N2 N3 1.367(2) yes
N2 H2N 0.86 ?
N3 C7 1.311(2) yes
C1 C2 1.388(3) ?
C1 C6 1.407(2) ?
C2 C3 1.378(3) ?
C2 H2 0.93 ?
C3 C4 1.388(3) ?
C3 H3 0.93 ?
C4 C5 1.377(2) ?
C4 H4 0.93 ?
C5 C6 1.407(2) ?
C5 H5 0.93 ?
C6 C7 1.458(2) yes
C9 C14 1.378(2) ?
C9 C10 1.383(2) ?
C10 C11 1.387(2) ?
C10 H10 0.93 ?
C11 C12 1.384(3) ?
C11 H11 0.93 ?
C12 C13 1.381(3) ?
C12 H12 0.93 ?
C13 C14 1.383(3) ?
C13 H13 0.93 ?
C14 H14 0.93 ?

loop_
_geom_hbond_atom_site_label_D
_geom_hbond_atom_site_label_H
_geom_hbond_atom_site_label_A
_geom_hbond_site_symmetry_A
_geom_hbond_distance_DH
_geom_hbond_distance_HA
_geom_hbond_distance_DA
_geom_hbond_angle_DHA
O1 H1 N3 . 0.82 1.98 2.693(2) 145
N2 H2N S1 3_565 0.86 2.46 3.279(2) 159
C12 H12 N3 2_645 0.93 2.59 3.502(2) 165
C5 H5 Cg1 1_555 0.93 2.83 3.551(2) 135
C14 H14 Cg2 1_455 0.93 2.71 3.546(2) 150

loop_
_geom_torsion_atom_site_label_1
_geom_torsion_atom_site_label_2
_geom_torsion_atom_site_label_3
_geom_torsion_atom_site_label_4
_geom_torsion
_geom_torsion_publ_flag
C8 N2 N3 C7 1.66(19) ?
O1 C1 C2 C3 177.59(16) ?
C6 C1 C2 C3 -2.8(3) ?
C1 C2 C3 C4 -0.3(3) ?
C2 C3 C4 C5 1.9(3) ?
C3 C4 C5 C6 -0.3(3) ?
O1 C1 C6 C5 -176.19(15) ?
C2 C1 C6 C5 4.3(2) ?
O1 C1 C6 C7 1.1(2) ?
C2 C1 C6 C7 -178.44(15) ?
C4 C5 C6 C1 -2.8(2) ?
C4 C5 C6 C7 -179.92(15) ?
N2 N3 C7 N1 0.19(18) ?
N2 N3 C7 C6 -178.68(14) yes
C8 N1 C7 N3 -1.87(18) ?
C9 N1 C7 N3 176.00(14) ?
C8 N1 C7 C6 176.93(15) ?
C9 N1 C7 C6 -5.2(3) ?
C1 C6 C7 N3 -23.7(2) ?
C5 C6 C7 N3 153.42(17) ?
C1 C6 C7 N1 157.61(16) ?
C5 C6 C7 N1 -25.2(3) ?
N3 N2 C8 N1 -2.74(18) ?
N3 N2 C8 S1 177.35(12) ?
C7 N1 C8 N2 2.71(17) ?
C9 N1 C8 N2 -175.23(14) ?
C7 N1 C8 S1 -177.38(12) ?
C9 N1 C8 S1 4.7(2) ?
C8 N1 C9 C14 -72.3(2) yes
C7 N1 C9 C14 110.18(18) ?
C8 N1 C9 C10 111.90(18) ?
C7 N1 C9 C10 -65.6(2) yes
C14 C9 C10 C11 -1.7(3) ?
N1 C9 C10 C11 173.99(16) ?
C9 C10 C11 C12 0.3(3) ?
C10 C11 C12 C13 1.0(3) ?
C11 C12 C13 C14 -1.0(3) ?
C10 C9 C14 C13 1.7(3) ?
N1 C9 C14 C13 -173.98(16) ?
C12 C13 C14 C9 -0.3(3) ?

loop_
_cod_related_entry_id
_cod_related_entry_database
_cod_related_entry_code
1 ChemSpider 11877906
